data_4062374
_journal_name_full Organometallics
_journal_year 2003
_chemical_formula_sum 'C29 H22 N3 Yb'
_chemical_formula_weight 585.54
_space_group_IT_number 14
_symmetry_cell_setting monoclinic
_symmetry_space_group_name_Hall '-P 2yn'
_symmetry_space_group_name_H-M 'P 1 21/n 1'
_cell_angle_alpha 90.00
_cell_angle_beta 96.933(4)
_cell_angle_gamma 90.00
_cell_formula_units_Z 4
_cell_length_a 9.535(3)
_cell_length_b 8.276(2)
_cell_length_c 32.545(9)
_cell_measurement_temperature 298(2)
_cell_volume 2549.6(12)
_diffrn_ambient_temperature 298(2)
_exptl_crystal_density_diffrn 1.525
_cod_depositor_comments
;
The following automatic conversions were performed:
'_symmetry_cell_setting' value 'MONOCLINIC' changed to 'monoclinic'
according to '/home/saulius/struct/CIF-dictionaries/cif_core.dic'
dictionary named 'cif_core.dic' version 2.4.1 from 2010-06-29.

Automatic conversion script
Id: cif_fix_enum 1527 2010-12-29 10:47:43Z saulius 
;
_cod_original_sg_symbol_H-M 'P 21/n'
_cod_database_code 4062374

loop_
_symmetry_equiv_pos_as_xyz
'x, y, z'
'-x+1/2, y+1/2, -z+1/2'
'-x, -y, -z'
'x-1/2, -y-1/2, z-1/2'

loop_
_atom_site_label
_atom_site_type_symbol
_atom_site_fract_x
_atom_site_fract_y
_atom_site_fract_z
_atom_site_U_iso_or_equiv
_atom_site_adp_type
_atom_site_occupancy
_atom_site_symmetry_multiplicity
_atom_site_calc_flag
_atom_site_refinement_flags
_atom_site_disorder_assembly
_atom_site_disorder_group
Yb1 Yb -0.17552(4) 0.21101(4) 0.158568(11) 0.04122(15) Uani 1 1 d . . .
N1 N 0.0569(7) 0.2740(8) 0.1551(2) 0.0463(17) Uani 1 1 d . . .
N2 N -0.0507(6) 0.1040(7) 0.1085(2) 0.0396(16) Uani 1 1 d . . .
N3 N 0.1901(7) 0.1707(8) 0.1041(2) 0.0451(17) Uani 1 1 d . . .
C1 C -0.254(2) -0.0652(16) 0.1843(5) 0.115(5) Uani 1 1 d . . .
C2 C -0.3203(16) 0.043(2) 0.2049(7) 0.125(7) Uani 1 1 d . . .
C3 C -0.224(3) 0.1309(17) 0.2317(4) 0.119(7) Uani 1 1 d . . .
C4 C -0.091(2) 0.065(3) 0.2267(6) 0.137(7) Uani 1 1 d . . .
C5 C -0.111(2) -0.0489(19) 0.1985(5) 0.093(5) Uani 1 1 d . . .
C6 C -0.3622(13) 0.4274(14) 0.1679(4) 0.076(3) Uani 1 1 d . . .
C7 C -0.4219(10) 0.3356(13) 0.1349(4) 0.068(3) Uani 1 1 d . . .
C8 C -0.3477(12) 0.3533(14) 0.1022(3) 0.070(3) Uani 1 1 d . . .
C9 C -0.2384(12) 0.4557(14) 0.1121(4) 0.080(3) Uani 1 1 d . . .
C10 C -0.2487(15) 0.5090(12) 0.1542(5) 0.106(5) Uani 1 1 d . . .
C11 C 0.0628(8) 0.1829(9) 0.1231(3) 0.043(2) Uani 1 1 d . . .
C12 C 0.1814(10) 0.3609(13) 0.1747(3) 0.064(3) Uani 1 1 d . . .
H12 H 0.2462 0.3779 0.1539 0.077 Uiso 1 1 calc R . .
C13 C 0.1383(13) 0.5199(14) 0.1892(5) 0.116(5) Uani 1 1 d . . .
H13A H 0.0860 0.5769 0.1666 0.175 Uiso 1 1 calc R . .
H13B H 0.2207 0.5811 0.1994 0.175 Uiso 1 1 calc R . .
H13C H 0.0800 0.5054 0.2110 0.175 Uiso 1 1 calc R . .
C14 C 0.2552(15) 0.2636(17) 0.2090(5) 0.133(6) Uani 1 1 d . . .
H14A H 0.1959 0.2533 0.2307 0.199 Uiso 1 1 calc R . .
H14B H 0.3417 0.3163 0.2196 0.199 Uiso 1 1 calc R . .
H14C H 0.2758 0.1583 0.1989 0.199 Uiso 1 1 calc R . .
C15 C -0.0593(9) 0.0105(10) 0.0705(3) 0.049(2) Uani 1 1 d . . .
H15 H 0.0354 0.0040 0.0617 0.058 Uiso 1 1 calc R . .
C16 C -0.1098(13) -0.1590(12) 0.0777(3) 0.084(3) Uani 1 1 d . . .
H16A H -0.0517 -0.2061 0.1008 0.126 Uiso 1 1 calc R . .
H16B H -0.1039 -0.2232 0.0534 0.126 Uiso 1 1 calc R . .
H16C H -0.2061 -0.1555 0.0836 0.126 Uiso 1 1 calc R . .
C17 C -0.1561(12) 0.0898(13) 0.0366(3) 0.081(3) Uani 1 1 d . . .
H17A H -0.2497 0.0954 0.0446 0.121 Uiso 1 1 calc R . .
H17B H -0.1578 0.0277 0.0116 0.121 Uiso 1 1 calc R . .
H17C H -0.1228 0.1969 0.0320 0.121 Uiso 1 1 calc R . .
C18 C 0.2180(9) 0.2745(12) 0.0722(3) 0.053(2) Uani 1 1 d . . .
C19 C 0.1570(11) 0.4199(13) 0.0610(4) 0.075(3) Uani 1 1 d . . .
H19 H 0.0858 0.4633 0.0748 0.090 Uiso 1 1 calc R . .
C20 C 0.2056(14) 0.4992(16) 0.0283(4) 0.099(4) Uani 1 1 d . . .
H20 H 0.1650 0.5969 0.0191 0.119 Uiso 1 1 calc R . .
C21 C 0.3154(16) 0.434(2) 0.0091(4) 0.114(6) Uani 1 1 d . . .
H21 H 0.3482 0.4918 -0.0123 0.137 Uiso 1 1 calc R . .
C22 C 0.3773(13) 0.2883(19) 0.0200(3) 0.090(4) Uani 1 1 d . . .
H22 H 0.4497 0.2464 0.0064 0.108 Uiso 1 1 calc R . .
C23 C 0.3260(10) 0.2057(14) 0.0527(3) 0.064(3) Uani 1 1 d . . .
C24 C 0.3605(9) 0.0550(13) 0.0717(3) 0.058(3) Uani 1 1 d . . .
C25 C 0.4562(12) -0.0627(17) 0.0661(4) 0.087(4) Uani 1 1 d . . .
H25 H 0.5158 -0.0517 0.0457 0.105 Uiso 1 1 calc R . .
C26 C 0.4639(13) -0.1949(18) 0.0903(6) 0.108(6) Uani 1 1 d . . .
H26 H 0.5295 -0.2748 0.0864 0.130 Uiso 1 1 calc R . .
C27 C 0.3758(13) -0.2146(14) 0.1210(5) 0.095(4) Uani 1 1 d . . .
H27 H 0.3831 -0.3079 0.1370 0.114 Uiso 1 1 calc R . .
C28 C 0.2775(10) -0.0980(12) 0.1282(4) 0.072(3) Uani 1 1 d . . .
H28 H 0.2180 -0.1099 0.1486 0.086 Uiso 1 1 calc R . .
C29 C 0.2735(9) 0.0365(10) 0.1033(3) 0.051(2) Uani 1 1 d . . .

loop_
_atom_site_aniso_label
_atom_site_aniso_U_11
_atom_site_aniso_U_22
_atom_site_aniso_U_33
_atom_site_aniso_U_23
_atom_site_aniso_U_13
_atom_site_aniso_U_12
Yb1 0.0550(3) 0.0379(2) 0.0311(2) 0.00143(18) 0.00675(16) 0.00074(18)
N1 0.054(4) 0.051(4) 0.034(4) -0.010(4) 0.009(3) -0.010(3)
N2 0.040(4) 0.042(4) 0.038(4) -0.007(3) 0.006(3) -0.002(3)
N3 0.047(4) 0.051(4) 0.038(4) 0.003(3) 0.008(3) -0.003(3)
C1 0.170(16) 0.067(8) 0.113(13) 0.033(9) 0.038(13) -0.028(10)
C2 0.114(12) 0.114(12) 0.165(19) 0.084(13) 0.089(13) 0.030(10)
C3 0.26(2) 0.065(8) 0.036(8) 0.002(6) 0.046(12) -0.013(13)
C4 0.170(17) 0.170(19) 0.061(12) 0.088(12) -0.023(11) -0.061(15)
C5 0.126(12) 0.100(10) 0.062(10) 0.063(8) 0.050(9) 0.049(9)
C6 0.081(8) 0.080(8) 0.062(8) -0.015(6) -0.015(6) 0.023(6)
C7 0.049(6) 0.076(7) 0.074(8) -0.002(6) -0.010(6) 0.013(5)
C8 0.071(7) 0.083(7) 0.053(7) 0.015(6) -0.008(6) 0.027(6)
C9 0.074(8) 0.073(7) 0.090(10) 0.034(7) 0.001(7) 0.020(6)
C10 0.100(10) 0.034(5) 0.163(15) -0.016(7) -0.067(10) 0.023(6)
C11 0.045(5) 0.038(5) 0.045(6) 0.008(4) 0.002(4) -0.001(4)
C12 0.066(6) 0.076(6) 0.049(6) -0.009(5) -0.002(5) -0.014(5)
C13 0.116(10) 0.092(9) 0.136(13) -0.051(9) -0.004(9) -0.033(8)
C14 0.103(11) 0.158(13) 0.116(13) 0.037(10) -0.075(9) -0.041(9)
C15 0.055(5) 0.060(5) 0.032(5) -0.013(4) 0.007(4) -0.004(4)
C16 0.125(10) 0.057(6) 0.064(8) -0.017(5) -0.011(7) -0.008(6)
C17 0.119(9) 0.089(8) 0.031(6) -0.012(5) -0.004(6) -0.006(7)
C18 0.054(5) 0.067(6) 0.037(5) -0.004(5) 0.000(4) -0.024(5)
C19 0.070(7) 0.075(7) 0.080(9) 0.025(6) 0.004(6) -0.015(6)
C20 0.115(10) 0.101(10) 0.076(10) 0.040(8) -0.011(8) -0.042(8)
C21 0.102(11) 0.188(16) 0.049(9) 0.035(10) 0.001(7) -0.062(11)
C22 0.081(8) 0.159(12) 0.031(6) -0.008(7) 0.005(6) -0.052(9)
C23 0.054(6) 0.093(8) 0.046(6) -0.027(6) 0.009(5) -0.029(6)
C24 0.042(5) 0.073(6) 0.059(7) -0.026(6) 0.003(5) -0.009(5)
C25 0.069(8) 0.099(9) 0.095(11) -0.040(8) 0.014(7) -0.009(7)
C26 0.057(7) 0.094(9) 0.175(18) -0.050(11) 0.020(9) 0.010(7)
C27 0.076(8) 0.064(7) 0.138(13) -0.003(8) -0.020(8) 0.007(6)
C28 0.054(6) 0.064(6) 0.095(9) 0.001(6) 0.000(6) 0.004(5)
C29 0.045(5) 0.052(5) 0.055(6) -0.005(5) 0.000(4) -0.001(4)

loop_
_geom_bond_atom_site_label_1
_geom_bond_atom_site_label_2
_geom_bond_distance
_geom_bond_site_symmetry_2
_geom_bond_publ_flag
Yb1 N1 2.292(7) . ?
Yb1 N2 2.306(6) . ?
Yb1 C5 2.550(10) . ?
Yb1 C9 2.556(10) . ?
Yb1 C10 2.563(9) . ?
Yb1 C3 2.566(12) . ?
Yb1 C6 2.569(10) . ?
Yb1 C4 2.570(12) . ?
Yb1 C2 2.573(11) . ?
Yb1 C1 2.577(11) . ?
Yb1 C8 2.592(10) . ?
Yb1 C7 2.595(9) . ?
N1 C11 1.292(10) . ?
N1 C12 1.466(11) . ?
N2 C11 1.303(9) . ?
N2 C15 1.455(10) . ?
N3 C29 1.369(10) . ?
N3 C18 1.397(11) . ?
N3 C11 1.431(10) . ?
C1 C2 1.325(19) . ?
C1 C5 1.39(2) . ?
C2 C3 1.39(2) . ?
C3 C4 1.41(2) . ?
C4 C5 1.31(2) . ?
C6 C7 1.381(15) . ?
C6 C10 1.395(17) . ?
C7 C8 1.355(14) . ?
C8 C9 1.352(15) . ?
C9 C10 1.454(18) . ?
C12 C13 1.473(14) . ?
C12 C14 1.483(15) . ?
C15 C17 1.500(13) . ?
C15 C16 1.511(12) . ?
C18 C19 1.367(13) . ?
C18 C23 1.396(13) . ?
C19 C20 1.376(14) . ?
C20 C21 1.393(18) . ?
C21 C22 1.369(18) . ?
C22 C23 1.402(15) . ?
C23 C24 1.414(14) . ?
C24 C25 1.362(14) . ?
C24 C29 1.405(12) . ?
C25 C26 1.345(18) . ?
C26 C27 1.39(2) . ?
C27 C28 1.385(14) . ?
C28 C29 1.374(13) . ?
